data_7153481
loop_
_publ_author_name
'Madelaine, Claire'
'Buriez, Olivier'
'Crousse, Beno\^it'
'Florent, Isabelle'
'Grellier, Philippe'
'Retailleau, Pascal'
'Six, Yvan'

_publ_section_title
;
 Aminocyclopropanes as precursors of endoperoxides with antimalarial
 activity.
;
_journal_issue 24
_journal_name_full 'Organic &amp; biomolecular chemistry'
_journal_page_first 5591
_journal_page_last 5601
_journal_paper_doi 10.1039/c0ob00308e
_journal_volume 8
_journal_year 2010
_chemical_formula_moiety 'C26 H28 F6 N2 O4'
_chemical_formula_sum 'C26 H28 F6 N2 O4'
_chemical_formula_weight 546.50
_chemical_name_systematic
;
N,N'-(2S,7S,E)-1,1,1,8,8,8-hexafluorooct-4-ene-2,7-diyl)bis(N-(4-
methoxylphenyl)acetamide)
;
_space_group_IT_number 19
_symmetry_cell_setting orthorhombic
_symmetry_space_group_name_Hall 'P 2ac 2ab'
_symmetry_space_group_name_H-M 'P 21 21 21'
_atom_sites_solution_hydrogens geom
_atom_sites_solution_primary direct
_atom_sites_solution_secondary difmap
_audit_creation_method SHELXL-97
_cell_angle_alpha 90.00
_cell_angle_beta 90.00
_cell_angle_gamma 90.00
_cell_formula_units_Z 4
_cell_length_a 11.001(2)
_cell_length_b 11.945(2)
_cell_length_c 20.385(5)
_cell_measurement_reflns_used 11494
_cell_measurement_temperature 293(2)
_cell_measurement_theta_max 20.816
_cell_measurement_theta_min 0.407
_cell_volume 2678.7(9)
_computing_cell_refinement 'DENZO (Otwinowski & Minor, 1997) COLLECT (Hooft, 1998)'
_computing_data_collection 'DENZO (Otwinowski & Minor, 1997) COLLECT (Hooft, 1998)'
_computing_data_reduction 'HKL package (Otwinowski & Minor, 1997)'
_computing_molecular_graphics 'PLATON (Spek, 1980-2004)'
_computing_publication_material 'SHELXL-97 (Sheldrick, 1997)'
_computing_structure_refinement 'SHELXL-97 (Sheldrick, 1997)'
_computing_structure_solution 'SHELXS-97 (Sheldrick, 1990)'
_diffrn_ambient_temperature 293(2)
_diffrn_measured_fraction_theta_full .998
_diffrn_measured_fraction_theta_max .998
_diffrn_measurement_device_type 'Nonius kappa-CCD diffractometer'
_diffrn_measurement_method 'phi and omega scans'
_diffrn_radiation_monochromator graphite
_diffrn_radiation_source 'fine-focus sealed tube'
_diffrn_radiation_type MoK\a
_diffrn_radiation_wavelength 0.71069
_diffrn_reflns_av_R_equivalents 0.0177
_diffrn_reflns_av_sigmaI/netI 0.0243
_diffrn_reflns_limit_h_max 10
_diffrn_reflns_limit_h_min -10
_diffrn_reflns_limit_k_max 11
_diffrn_reflns_limit_k_min -11
_diffrn_reflns_limit_l_max 20
_diffrn_reflns_limit_l_min -20
_diffrn_reflns_number 19854
_diffrn_reflns_theta_full 20.80
_diffrn_reflns_theta_max 20.80
_diffrn_reflns_theta_min 1.98
_exptl_absorpt_coefficient_mu 0.119
_exptl_absorpt_correction_type none
_exptl_crystal_colour colourless
_exptl_crystal_density_diffrn 1.355
_exptl_crystal_density_method 'not measured'
_exptl_crystal_description 'thin stick'
_exptl_crystal_F_000 1136
_exptl_crystal_size_max 0.50
_exptl_crystal_size_mid 0.21
_exptl_crystal_size_min 0.06
_refine_diff_density_max .126
_refine_diff_density_min -.130
_refine_diff_density_rms .030
_refine_ls_extinction_coef 0.0077(15)
_refine_ls_extinction_expression Fc^*^=kFc[1+0.001xFc^2^\l^3^/sin(2\q)]^-1/4^
_refine_ls_extinction_method SHELXL
_refine_ls_goodness_of_fit_ref 1.044
_refine_ls_hydrogen_treatment constr
_refine_ls_matrix_type full
_refine_ls_number_parameters 348
_refine_ls_number_reflns 1614
_refine_ls_number_restraints 0
_refine_ls_restrained_S_all 1.044
_refine_ls_R_factor_all 0.0409
_refine_ls_R_factor_gt 0.0350
_refine_ls_shift/su_max 0.000
_refine_ls_shift/su_mean 0.000
_refine_ls_structure_factor_coef Fsqd
_refine_ls_weighting_details 'calc w=1/[\s^2^(Fo^2^)+(0.0709P)^2^+0.1856P] where P=(Fo^2^+2Fc^2^)/3'
_refine_ls_weighting_scheme calc
_refine_ls_wR_factor_gt 0.0908
_refine_ls_wR_factor_ref 0.0955
_reflns_number_gt 1447
_reflns_number_total 1614
_reflns_threshold_expression >2sigma(I)
_cod_data_source_file c0ob00308e.txt
_cod_data_source_block (R*,R*)-3g
_cod_database_code 7153481

loop_
_symmetry_equiv_pos_as_xyz
'x, y, z'
'-x+1/2, -y, z+1/2'
'x+1/2, -y+1/2, -z'
'-x, y+1/2, -z+1/2'

loop_
_atom_site_label
_atom_site_type_symbol
_atom_site_fract_x
_atom_site_fract_y
_atom_site_fract_z
_atom_site_U_iso_or_equiv
_atom_site_adp_type
_atom_site_occupancy
_atom_site_symmetry_multiplicity
_atom_site_calc_flag
_atom_site_refinement_flags
F1 F 0.4329(4) 0.0003(2) 1.17831(12) 0.0999(11) Uani 1 1 d .
F2 F 0.4388(3) -0.1389(2) 1.11253(14) 0.1011(11) Uani 1 1 d .
F3 F 0.2743(3) -0.0462(3) 1.12374(14) 0.0953(10) Uani 1 1 d .
F4 F 0.3242(4) 0.6262(2) 0.89907(18) 0.1172(12) Uani 1 1 d .
F5 F 0.4871(4) 0.5633(2) 0.85668(17) 0.1056(11) Uani 1 1 d .
F6 F 0.3209(4) 0.5508(3) 0.80330(17) 0.1255(14) Uani 1 1 d .
O1 O 0.6309(3) -0.0138(3) 0.99043(16) 0.0822(10) Uani 1 1 d .
O2 O -0.0277(3) -0.1156(3) 0.8952(2) 0.0902(11) Uani 1 1 d .
O3 O 0.1553(3) 0.3068(4) 0.84396(19) 0.0979(12) Uani 1 1 d .
O4 O 0.8270(3) 0.2015(3) 0.78182(15) 0.0707(9) Uani 1 1 d .
N1 N 0.4260(3) -0.0105(3) 1.00167(15) 0.0486(9) Uani 1 1 d .
N2 N 0.3580(3) 0.3383(3) 0.84692(15) 0.0538(9) Uani 1 1 d .
C1 C 0.3951(6) -0.0360(4) 1.1197(2) 0.0706(14) Uani 1 1 d .
C2 C 0.4373(4) 0.0424(3) 1.06600(17) 0.0523(11) Uani 1 1 d .
H2 H 0.5242 0.0555 1.0733 0.063 Uiso 1 1 calc R
C3 C 0.3740(4) 0.1561(3) 1.07258(19) 0.0547(11) Uani 1 1 d .
H3A H 0.2884 0.1470 1.0625 0.066 Uiso 1 1 calc R
H3B H 0.3802 0.1810 1.1177 0.066 Uiso 1 1 calc R
C4 C 0.4257(4) 0.2441(3) 1.02892(18) 0.0539(11) Uani 1 1 d .
H4 H 0.5096 0.2456 1.0234 0.065 Uiso 1 1 calc R
C5 C 0.3609(4) 0.3201(3) 0.99766(18) 0.0533(11) Uani 1 1 d .
H5 H 0.2769 0.3136 1.0007 0.064 Uiso 1 1 calc R
C6 C 0.4083(4) 0.4151(3) 0.9579(2) 0.0589(12) Uani 1 1 d .
H6A H 0.4936 0.4023 0.9486 0.071 Uiso 1 1 calc R
H6B H 0.4022 0.4834 0.9835 0.071 Uiso 1 1 calc R
C7 C 0.3414(4) 0.4311(3) 0.8943(2) 0.0557(11) Uani 1 1 d .
H7 H 0.2547 0.4325 0.9052 0.067 Uiso 1 1 calc R
C8 C 0.3694(6) 0.5419(4) 0.8629(3) 0.0811(15) Uani 1 1 d .
C9 C 0.5309(5) -0.0375(3) 0.9688(2) 0.0566(11) Uani 1 1 d .
C10 C 0.5181(4) -0.0960(4) 0.9041(2) 0.0777(15) Uani 1 1 d .
H10A H 0.4769 -0.1660 0.9104 0.117 Uiso 1 1 calc R
H10B H 0.5972 -0.1096 0.8859 0.117 Uiso 1 1 calc R
H10C H 0.4720 -0.0500 0.8746 0.117 Uiso 1 1 calc R
C11 C 0.3077(4) -0.0350(3) 0.97494(18) 0.0478(11) Uani 1 1 d .
C12 C 0.2554(4) -0.1408(4) 0.9831(2) 0.0616(12) Uani 1 1 d .
H12 H 0.2956 -0.1954 1.0073 0.074 Uiso 1 1 calc R
C13 C 0.1441(5) -0.1638(4) 0.9550(2) 0.0690(13) Uani 1 1 d .
H13 H 0.1102 -0.2346 0.9601 0.083 Uiso 1 1 calc R
C14 C 0.0820(4) -0.0837(4) 0.9195(2) 0.0623(12) Uani 1 1 d .
C15 C 0.1322(4) 0.0210(4) 0.9121(2) 0.0601(12) Uani 1 1 d .
H15 H 0.0909 0.0759 0.8887 0.072 Uiso 1 1 calc R
C16 C 0.2444(4) 0.0440(4) 0.93944(19) 0.0541(11) Uani 1 1 d .
H16 H 0.2781 0.1148 0.9338 0.065 Uiso 1 1 calc R
C17 C -0.0930(5) -0.0372(5) 0.8567(3) 0.1019(19) Uani 1 1 d .
H17A H -0.0433 -0.0130 0.8207 0.153 Uiso 1 1 calc R
H17B H -0.1142 0.0262 0.8833 0.153 Uiso 1 1 calc R
H17C H -0.1656 -0.0716 0.8402 0.153 Uiso 1 1 calc R
C18 C 0.2556(5) 0.2845(4) 0.8243(2) 0.0699(14) Uani 1 1 d .
C19 C 0.2762(5) 0.1952(6) 0.7735(3) 0.0949(18) Uani 1 1 d .
H19A H 0.2002 0.1601 0.7630 0.142 Uiso 1 1 calc R
H19B H 0.3315 0.1402 0.7904 0.142 Uiso 1 1 calc R
H19C H 0.3100 0.2284 0.7347 0.142 Uiso 1 1 calc R
C20 C 0.4784(4) 0.3052(4) 0.8280(2) 0.0515(11) Uani 1 1 d .
C21 C 0.5368(4) 0.2200(3) 0.86222(19) 0.0524(11) Uani 1 1 d .
H21 H 0.4974 0.1846 0.8969 0.063 Uiso 1 1 calc R
C22 C 0.6520(4) 0.1879(4) 0.84515(19) 0.0554(11) Uani 1 1 d .
H22 H 0.6903 0.1314 0.8688 0.066 Uiso 1 1 calc R
C23 C 0.7120(4) 0.2377(4) 0.7937(2) 0.0554(11) Uani 1 1 d .
C24 C 0.6550(4) 0.3225(4) 0.7590(2) 0.0663(13) Uani 1 1 d .
H24 H 0.6949 0.3578 0.7245 0.080 Uiso 1 1 calc R
C25 C 0.5385(4) 0.3541(4) 0.7762(2) 0.0662(13) Uani 1 1 d .
H25 H 0.4997 0.4097 0.7521 0.079 Uiso 1 1 calc R
C26 C 0.8951(4) 0.2523(4) 0.7300(2) 0.0860(16) Uani 1 1 d .
H26A H 0.8982 0.3318 0.7367 0.129 Uiso 1 1 calc R
H26B H 0.8566 0.2367 0.6887 0.129 Uiso 1 1 calc R
H26C H 0.9762 0.2226 0.7298 0.129 Uiso 1 1 calc R

loop_
_atom_site_aniso_label
_atom_site_aniso_U_11
_atom_site_aniso_U_22
_atom_site_aniso_U_33
_atom_site_aniso_U_23
_atom_site_aniso_U_13
_atom_site_aniso_U_12
F1 0.169(3) 0.0836(19) 0.0470(15) 0.0060(14) -0.0151(17) 0.005(2)
F2 0.168(3) 0.0569(17) 0.0783(18) 0.0121(15) -0.014(2) 0.025(2)
F3 0.113(3) 0.094(2) 0.079(2) 0.0225(18) 0.0220(18) -0.012(2)
F4 0.160(3) 0.0545(17) 0.138(3) 0.0111(19) 0.036(3) 0.031(2)
F5 0.114(3) 0.0672(19) 0.136(3) 0.0207(18) 0.032(2) -0.0096(19)
F6 0.173(4) 0.104(2) 0.100(2) 0.047(2) -0.012(2) 0.033(3)
O1 0.052(2) 0.109(3) 0.085(2) -0.025(2) -0.0042(18) 0.000(2)
O2 0.062(2) 0.075(2) 0.133(3) -0.024(2) -0.021(2) -0.002(2)
O3 0.053(2) 0.127(3) 0.113(3) -0.023(3) 0.001(2) 0.003(2)
O4 0.053(2) 0.093(2) 0.0660(19) -0.0167(18) 0.0087(16) 0.0061(18)
N1 0.051(2) 0.0484(19) 0.0460(18) -0.0061(16) -0.0019(18) 0.0024(17)
N2 0.048(2) 0.063(2) 0.0502(19) 0.0012(17) -0.0058(18) 0.0059(19)
C1 0.100(4) 0.062(3) 0.050(3) 0.000(3) -0.006(3) 0.017(3)
C2 0.060(3) 0.054(2) 0.042(2) -0.002(2) -0.005(2) 0.008(2)
C3 0.072(3) 0.049(3) 0.043(2) -0.0004(19) 0.004(2) 0.007(2)
C4 0.065(3) 0.047(2) 0.049(2) -0.008(2) -0.003(2) 0.000(2)
C5 0.063(3) 0.048(2) 0.049(2) -0.005(2) 0.002(2) 0.004(2)
C6 0.073(3) 0.044(2) 0.060(3) -0.004(2) -0.002(2) 0.003(2)
C7 0.058(3) 0.049(3) 0.060(3) 0.007(2) 0.007(2) 0.008(2)
C8 0.093(4) 0.062(3) 0.088(4) 0.011(3) 0.009(3) 0.020(3)
C9 0.061(3) 0.051(3) 0.058(3) -0.006(2) 0.006(3) 0.006(2)
C10 0.073(3) 0.088(4) 0.073(3) -0.024(3) 0.008(3) 0.002(3)
C11 0.050(3) 0.047(3) 0.047(2) -0.006(2) 0.002(2) 0.001(2)
C12 0.075(3) 0.042(3) 0.068(3) 0.002(2) -0.009(3) 0.001(2)
C13 0.067(3) 0.049(3) 0.091(3) -0.002(3) -0.003(3) -0.015(3)
C14 0.051(3) 0.059(3) 0.077(3) -0.019(3) -0.002(3) 0.003(3)
C15 0.056(3) 0.051(3) 0.074(3) -0.004(2) -0.011(2) 0.012(2)
C16 0.057(3) 0.044(2) 0.061(3) -0.002(2) -0.001(2) -0.002(2)
C17 0.065(4) 0.101(4) 0.140(5) -0.031(4) -0.031(4) 0.020(3)
C18 0.062(4) 0.084(4) 0.065(3) 0.001(3) -0.007(3) 0.007(3)
C19 0.077(4) 0.124(5) 0.083(4) -0.029(4) -0.016(3) -0.010(4)
C20 0.048(3) 0.059(3) 0.048(2) -0.003(2) -0.001(2) 0.003(2)
C21 0.054(3) 0.051(2) 0.051(2) 0.004(2) 0.002(2) 0.003(2)
C22 0.055(3) 0.059(3) 0.052(2) 0.000(2) 0.000(2) 0.010(2)
C23 0.054(3) 0.066(3) 0.046(2) -0.014(2) 0.000(2) -0.001(3)
C24 0.069(3) 0.077(3) 0.052(3) 0.005(2) 0.014(3) -0.007(3)
C25 0.072(3) 0.073(3) 0.053(3) 0.014(2) 0.000(3) 0.007(3)
C26 0.066(3) 0.115(4) 0.078(3) -0.024(3) 0.027(3) -0.012(3)

loop_
_atom_type_symbol
_atom_type_description
_atom_type_scat_dispersion_real
_atom_type_scat_dispersion_imag
_atom_type_scat_source
C C .0033 .0000 'International Tables Vol C Tables 4.2.6.8 and 6.1.1.4'
H H .0000 .0000 'International Tables Vol C Tables 4.2.6.8 and 6.1.1.4'
N N .0061 .0000 'International Tables Vol C Tables 4.2.6.8 and 6.1.1.4'
O O .0106 .0000 'International Tables Vol C Tables 4.2.6.8 and 6.1.1.4'
F F .0171 .0000 'International Tables Vol C Tables 4.2.6.8 and 6.1.1.4'

loop_
_geom_angle_atom_site_label_1
_geom_angle_atom_site_label_2
_geom_angle_atom_site_label_3
_geom_angle
C14 O2 C17 117.8(4)
C23 O4 C26 119.0(4)
C9 N1 C11 121.8(3)
C9 N1 C2 117.9(3)
C11 N1 C2 120.3(3)
C18 N2 C20 122.4(3)
C18 N2 C7 117.9(3)
C20 N2 C7 119.7(3)
F2 C1 F1 106.7(4)
F2 C1 F3 106.4(5)
F1 C1 F3 106.5(4)
F2 C1 C2 112.4(4)
F1 C1 C2 110.5(4)
F3 C1 C2 113.9(4)
N1 C2 C1 110.9(3)
N1 C2 C3 115.0(3)
C1 C2 C3 110.2(3)
N1 C2 H2 106.8
C1 C2 H2 106.8
C3 C2 H2 106.8
C4 C3 C2 113.6(3)
C4 C3 H3A 108.9
C2 C3 H3A 108.9
C4 C3 H3B 108.9
C2 C3 H3B 108.9
H3A C3 H3B 107.7
C5 C4 C3 124.6(4)
C5 C4 H4 117.7
C3 C4 H4 117.7
C4 C5 C6 126.8(4)
C4 C5 H5 116.6
C6 C5 H5 116.6
C5 C6 C7 113.3(4)
C5 C6 H6A 108.9
C7 C6 H6A 108.9
C5 C6 H6B 108.9
C7 C6 H6B 108.9
H6A C6 H6B 107.7
N2 C7 C8 110.9(3)
N2 C7 C6 114.0(3)
C8 C7 C6 112.3(4)
N2 C7 H7 106.3
C8 C7 H7 106.3
C6 C7 H7 106.3
F5 C8 F6 106.7(5)
F5 C8 F4 105.7(5)
F6 C8 F4 107.0(4)
F5 C8 C7 114.2(4)
F6 C8 C7 112.1(5)
F4 C8 C7 110.6(4)
O1 C9 N1 121.8(4)
O1 C9 C10 120.8(4)
N1 C9 C10 117.4(4)
C9 C10 H10A 109.5
C9 C10 H10B 109.5
H10A C10 H10B 109.5
C9 C10 H10C 109.5
H10A C10 H10C 109.5
H10B C10 H10C 109.5
C16 C11 C12 118.3(4)
C16 C11 N1 121.0(4)
C12 C11 N1 120.7(4)
C13 C12 C11 119.7(4)
C13 C12 H12 120.1
C11 C12 H12 120.1
C12 C13 C14 121.3(4)
C12 C13 H13 119.4
C14 C13 H13 119.4
O2 C14 C15 124.8(4)
O2 C14 C13 115.9(4)
C15 C14 C13 119.3(4)
C14 C15 C16 119.7(4)
C14 C15 H15 120.2
C16 C15 H15 120.2
C11 C16 C15 121.8(4)
C11 C16 H16 119.1
C15 C16 H16 119.1
O2 C17 H17A 109.5
O2 C17 H17B 109.5
H17A C17 H17B 109.5
O2 C17 H17C 109.5
H17A C17 H17C 109.5
H17B C17 H17C 109.5
O3 C18 N2 122.3(4)
O3 C18 C19 121.6(5)
N2 C18 C19 116.1(4)
C18 C19 H19A 109.5
C18 C19 H19B 109.5
H19A C19 H19B 109.5
C18 C19 H19C 109.5
H19A C19 H19C 109.5
H19B C19 H19C 109.5
C25 C20 C21 118.2(4)
C25 C20 N2 122.2(4)
C21 C20 N2 119.6(4)
C22 C21 C20 120.3(4)
C22 C21 H21 119.8
C20 C21 H21 119.8
C21 C22 C23 121.1(4)
C21 C22 H22 119.4
C23 C22 H22 119.4
O4 C23 C22 116.4(4)
O4 C23 C24 124.2(4)
C22 C23 C24 119.3(4)
C25 C24 C23 119.3(4)
C25 C24 H24 120.3
C23 C24 H24 120.3
C20 C25 C24 121.6(4)
C20 C25 H25 119.2
C24 C25 H25 119.2
O4 C26 H26A 109.5
O4 C26 H26B 109.5
H26A C26 H26B 109.5
O4 C26 H26C 109.5
H26A C26 H26C 109.5
H26B C26 H26C 109.5

loop_
_geom_bond_atom_site_label_1
_geom_bond_atom_site_label_2
_geom_bond_distance
F1 C1 1.337(5)
F2 C1 1.328(5)
F3 C1 1.337(6)
F4 C8 1.342(6)
F5 C8 1.326(7)
F6 C8 1.332(6)
O1 C9 1.218(5)
O2 C14 1.360(5)
O2 C17 1.417(6)
O3 C18 1.204(6)
O4 C23 1.360(5)
O4 C26 1.430(6)
N1 C9 1.374(5)
N1 C11 1.441(5)
N1 C2 1.461(5)
N2 C18 1.377(6)
N2 C20 1.435(5)
N2 C7 1.481(5)
C1 C2 1.514(7)
C2 C3 1.533(5)
C2 H2 0.9800
C3 C4 1.490(5)
C3 H3A 0.9700
C3 H3B 0.9700
C4 C5 1.318(5)
C4 H4 0.9300
C5 C6 1.489(6)
C5 H5 0.9300
C6 C7 1.503(6)
C6 H6A 0.9700
C6 H6B 0.9700
C7 C8 1.502(7)
C7 H7 0.9800
C9 C10 1.499(6)
C10 H10A 0.9600
C10 H10B 0.9600
C10 H10C 0.9600
C11 C16 1.378(5)
C11 C12 1.398(6)
C12 C13 1.379(6)
C12 H12 0.9300
C13 C14 1.380(6)
C13 H13 0.9300
C14 C15 1.376(6)
C15 C16 1.382(6)
C15 H15 0.9300
C16 H16 0.9300
C17 H17A 0.9600
C17 H17B 0.9600
C17 H17C 0.9600
C18 C19 1.503(7)
C19 H19A 0.9600
C19 H19B 0.9600
C19 H19C 0.9600
C20 C25 1.376(6)
C20 C21 1.391(5)
C21 C22 1.368(6)
C21 H21 0.9300
C22 C23 1.374(6)
C22 H22 0.9300
C23 C24 1.385(6)
C24 C25 1.381(6)
C24 H24 0.9300
C25 H25 0.9300
C26 H26A 0.9600
C26 H26B 0.9600
C26 H26C 0.9600

loop_
_geom_torsion_atom_site_label_1
_geom_torsion_atom_site_label_2
_geom_torsion_atom_site_label_3
_geom_torsion_atom_site_label_4
_geom_torsion
C9 N1 C2 C1 -111.3(4)
C11 N1 C2 C1 67.5(5)
C9 N1 C2 C3 122.9(4)
C11 N1 C2 C3 -58.3(5)
F2 C1 C2 N1 45.6(6)
F1 C1 C2 N1 164.7(4)
F3 C1 C2 N1 -75.5(5)
F2 C1 C2 C3 174.1(4)
F1 C1 C2 C3 -66.8(5)
F3 C1 C2 C3 53.0(5)
N1 C2 C3 C4 -63.7(5)
C1 C2 C3 C4 170.1(4)
C2 C3 C4 C5 141.0(4)
C3 C4 C5 C6 174.7(3)
C4 C5 C6 C7 136.4(4)
C18 N2 C7 C8 -109.0(5)
C20 N2 C7 C8 73.0(5)
C18 N2 C7 C6 123.0(4)
C20 N2 C7 C6 -54.9(5)
C5 C6 C7 N2 -66.5(5)
C5 C6 C7 C8 166.2(4)
N2 C7 C8 F5 -77.4(6)
C6 C7 C8 F5 51.5(6)
N2 C7 C8 F6 44.2(6)
C6 C7 C8 F6 173.1(4)
N2 C7 C8 F4 163.5(4)
C6 C7 C8 F4 -67.6(6)
C11 N1 C9 O1 177.8(4)
C2 N1 C9 O1 -3.4(6)
C11 N1 C9 C10 -1.3(6)
C2 N1 C9 C10 177.5(4)
C9 N1 C11 C16 -94.5(5)
C2 N1 C11 C16 86.8(4)
C9 N1 C11 C12 84.0(5)
C2 N1 C11 C12 -94.8(4)
C16 C11 C12 C13 0.9(6)
N1 C11 C12 C13 -177.6(4)
C11 C12 C13 C14 -0.8(7)
C17 O2 C14 C15 3.0(7)
C17 O2 C14 C13 -178.1(5)
C12 C13 C14 O2 -179.0(4)
C12 C13 C14 C15 0.0(7)
O2 C14 C15 C16 179.6(4)
C13 C14 C15 C16 0.7(6)
C12 C11 C16 C15 -0.1(6)
N1 C11 C16 C15 178.3(3)
C14 C15 C16 C11 -0.7(6)
C20 N2 C18 O3 174.2(5)
C7 N2 C18 O3 -3.6(6)
C20 N2 C18 C19 -5.4(6)
C7 N2 C18 C19 176.7(4)
C18 N2 C20 C25 93.9(5)
C7 N2 C20 C25 -88.3(5)
C18 N2 C20 C21 -85.3(5)
C7 N2 C20 C21 92.5(5)
C25 C20 C21 C22 1.3(6)
N2 C20 C21 C22 -179.5(4)
C20 C21 C22 C23 -0.7(6)
C26 O4 C23 C22 -178.4(4)
C26 O4 C23 C24 -0.5(6)
C21 C22 C23 O4 178.5(4)
C21 C22 C23 C24 0.5(6)
O4 C23 C24 C25 -178.8(4)
C22 C23 C24 C25 -0.9(6)
C21 C20 C25 C24 -1.7(6)
N2 C20 C25 C24 179.1(4)
C23 C24 C25 C20 1.5(7)
